data_7227535
loop_
_publ_author_name
'Gonz\'alez-Garc\'ia, Cristina'
'Mendiola, M. Antonia'
'Perles, Josefina'
'L\'opez-Torres, Elena'

_publ_section_title
;
 Structural diversity and supramolecular architectures of Zn(ii), Cu(ii)
 and Ni(ii) complexes by selective control of the degree of deprotonation
 of diacetyl bis(4-isopropyl-3-thiosemicarbazone)
;
_journal_issue 7
_journal_name_full CrystEngComm
_journal_page_first 1035
_journal_paper_doi 10.1039/C6CE02488B
_journal_volume 19
_journal_year 2017
_chemical_formula_sum 'C24 H44 N12 S4 Zn2'
_chemical_formula_weight 759.69
_space_group_crystal_system triclinic
_space_group_IT_number 2
_space_group_name_Hall '-P 1'
_space_group_name_H-M_alt 'P -1'
_symmetry_space_group_name_Hall '-P 1'
_symmetry_space_group_name_H-M 'P -1'
_atom_sites_solution_hydrogens mixed
_audit_update_record
;
2017-01-11 deposited with the CCDC.
2017-01-16 downloaded from the CCDC.
;
_cell_angle_alpha 74.662(2)
_cell_angle_beta 69.520(2)
_cell_angle_gamma 89.890(2)
_cell_formula_units_Z 1
_cell_length_a 8.6284(4)
_cell_length_b 10.0416(4)
_cell_length_c 11.2867(5)
_cell_measurement_reflns_used 9863
_cell_measurement_temperature 296.(2)
_cell_measurement_theta_max 28.5069
_cell_measurement_theta_min 2.5326
_cell_volume 879.02(7)
_computing_cell_refinement 'Bruker SAINT'
_computing_data_collection 'Bruker APEX2'
_computing_data_reduction 'Bruker SAINT'
_computing_molecular_graphics 'Bruker SHELXTL'
_computing_publication_material 'Bruker SHELXTL'
_computing_structure_refinement 'SHELXL-2014/7 (Sheldrick, 2014)'
_computing_structure_solution 'SHELXS-97 (Sheldrick, 1990)'
_diffrn_ambient_temperature 296.(2)
_diffrn_measured_fraction_theta_full 0.998
_diffrn_measured_fraction_theta_max 0.998
_diffrn_measurement_device_type 'Bruker Kappa Apex II'
_diffrn_radiation_monochromator graphite
_diffrn_radiation_type MoK\a
_diffrn_radiation_wavelength 0.71073
_diffrn_reflns_av_R_equivalents 0.0244
_diffrn_reflns_av_unetI/netI 0.0109
_diffrn_reflns_limit_h_max 10
_diffrn_reflns_limit_h_min -10
_diffrn_reflns_limit_k_max 11
_diffrn_reflns_limit_k_min -12
_diffrn_reflns_limit_l_max 13
_diffrn_reflns_limit_l_min -13
_diffrn_reflns_number 31075
_diffrn_reflns_theta_full 25.35
_diffrn_reflns_theta_max 25.35
_diffrn_reflns_theta_min 2.47
_diffrn_source 'fine-focus sealed tube'
_exptl_absorpt_coefficient_mu 1.637
_exptl_absorpt_correction_T_max 0.77
_exptl_absorpt_correction_T_min 0.64
_exptl_absorpt_correction_type multi-scan
_exptl_absorpt_process_details sadabs
_exptl_crystal_colour yellow
_exptl_crystal_density_diffrn 1.435
_exptl_crystal_density_method 'not measured'
_exptl_crystal_description prismatic
_exptl_crystal_F_000 396
_exptl_crystal_size_max 0.300
_exptl_crystal_size_mid 0.280
_exptl_crystal_size_min 0.170
_refine_diff_density_max 0.955
_refine_diff_density_min -0.602
_refine_ls_extinction_method none
_refine_ls_goodness_of_fit_ref 1.049
_refine_ls_hydrogen_treatment mixed
_refine_ls_matrix_type full
_refine_ls_number_parameters 204
_refine_ls_number_reflns 3217
_refine_ls_number_restraints 4
_refine_ls_restrained_S_all 1.180
_refine_ls_R_factor_all 0.0372
_refine_ls_R_factor_gt 0.0342
_refine_ls_shift/su_max 0.000
_refine_ls_shift/su_mean 0.000
_refine_ls_structure_factor_coef Fsqd
_refine_ls_weighting_details 'w=1/[\s^2^(Fo^2^)+(0.0542P)^2^+0.8000P] where P=(Fo^2^+2Fc^2^)/3'
_refine_ls_weighting_scheme calc
_refine_ls_wR_factor_gt 0.0954
_refine_ls_wR_factor_ref 0.0989
_reflns_number_gt 2984
_reflns_number_total 3217
_reflns_threshold_expression 'I > 2\s(I)'
_cod_data_source_file c6ce02488b2.cif
_cod_data_source_block 3
_cod_depositor_comments 'Adding full bibliography for 7227533--7227538.cif.'
_cod_database_code 7227535

loop_
_space_group_symop_operation_xyz
'x, y, z'
'-x, -y, -z'

loop_
_atom_site_type_symbol
_atom_site_label
_atom_site_fract_x
_atom_site_fract_y
_atom_site_fract_z
_atom_site_U_iso_or_equiv
_atom_site_adp_type
_atom_site_calc_flag
_atom_site_refinement_flags_adp
_atom_site_refinement_flags_posn
_atom_site_occupancy
C C1 0.6356(3) 0.6857(3) 0.7734(3) 0.0448(6) Uani d . . 1
C C2 0.6928(3) 0.8968(3) 0.4678(3) 0.0442(6) Uani d . . 1
C C3 0.6076(4) 0.8893(3) 0.3754(3) 0.0438(6) Uani d . . 1
C C4 0.3062(4) 0.6617(3) 0.3856(3) 0.0444(6) Uani d . . 1
C C5 0.8017(4) 1.0220(4) 0.4480(3) 0.0619(8) Uani d . . 1
H H5A 0.7929 1.0325 0.5322 0.093 Uiso calc U R 1
H H5B 0.7673 1.1027 0.3996 0.093 Uiso calc U R 1
H H5C 0.9149 1.0114 0.3996 0.093 Uiso calc U R 1
C C6 0.6341(5) 1.0061(3) 0.2539(3) 0.0592(8) Uani d . . 1
H H6A 0.5786 0.9798 0.202 0.089 Uiso calc U R 1
H H6B 0.751 1.0268 0.2033 0.089 Uiso calc U R 1
H H6C 0.5898 1.0867 0.2785 0.089 Uiso calc U R 1
C C7 0.8293(5) 0.7492(4) 0.8735(4) 0.0743(11) Uani d . . 1
H H7 0.8582 0.8325 0.7981 0.089 Uiso calc U R 1
C C8 0.9736(7) 0.6670(7) 0.8544(8) 0.145(3) Uani d . . 1
H H8A 0.9505 0.5874 0.9295 0.217 Uiso calc U R 1
H H8B 1.0697 0.7231 0.8445 0.217 Uiso calc U R 1
H H8C 0.9943 0.637 0.7767 0.217 Uiso calc U R 1
C C9 0.7821(10) 0.7948(10) 0.9964(7) 0.187(4) Uani d . . 1
H H9A 0.6832 0.8417 1.0067 0.281 Uiso calc U R 1
H H9B 0.8709 0.8568 0.9902 0.281 Uiso calc U R 1
H H9C 0.762 0.7152 1.0711 0.281 Uiso calc U R 1
C C10 0.1924(5) 0.7589(4) 0.2121(4) 0.0734(10) Uani d . D 1
H H10 0.2534 0.8432 0.208 0.088 Uiso calc U R 1
C C11 0.2728(14) 0.7275(10) 0.0917(6) 0.247(6) Uani d . D 1
H H11A 0.3007 0.8113 0.0203 0.371 Uiso calc U R 1
H H11B 0.2 0.6643 0.0798 0.371 Uiso calc U R 1
H H11C 0.3724 0.6855 0.0931 0.371 Uiso calc U R 1
C C12 0.0236(10) 0.7895(11) 0.2313(7) 0.246(7) Uani d . D 1
H H12A -0.0257 0.7316 0.196 0.369 Uiso calc U R 1
H H12B 0.023 0.8852 0.1869 0.369 Uiso calc U R 1
H H12C -0.0389 0.7722 0.3238 0.369 Uiso calc U R 1
H H1 0.628(3) 0.613(3) 0.945(2) 0.050(9) Uiso d . D 1
H H6 0.140(3) 0.576(2) 0.355(3) 0.046(9) Uiso d . D 1
N N1 0.6852(4) 0.6707(3) 0.8763(3) 0.0592(7) Uani d . D 1
N N2 0.7185(3) 0.7848(3) 0.6651(2) 0.0478(5) Uani d . . 1
N N3 0.6559(3) 0.7892(2) 0.5682(2) 0.0437(5) Uani d . . 1
N N4 0.5077(3) 0.7795(2) 0.4104(2) 0.0447(5) Uani d . . 1
N N5 0.4133(3) 0.7714(2) 0.3359(2) 0.0482(5) Uani d . . 1
N N6 0.1985(4) 0.6508(3) 0.3260(3) 0.0567(6) Uani d . D 1
S S1 0.46273(9) 0.57439(8) 0.79966(7) 0.04929(19) Uani d . . 1
S S2 0.28131(9) 0.52295(7) 0.52898(7) 0.04488(18) Uani d . . 1
Zn Zn1 0.50768(4) 0.61939(3) 0.57535(3) 0.04293(13) Uani d . . 1

loop_
_atom_site_aniso_label
_atom_site_aniso_U_11
_atom_site_aniso_U_22
_atom_site_aniso_U_33
_atom_site_aniso_U_12
_atom_site_aniso_U_13
_atom_site_aniso_U_23
C1 0.0500(15) 0.0489(15) 0.0374(14) 0.0059(12) -0.0185(12) -0.0118(12)
C2 0.0498(15) 0.0417(14) 0.0367(14) 0.0055(11) -0.0129(11) -0.0074(11)
C3 0.0537(15) 0.0382(13) 0.0347(13) 0.0082(12) -0.0142(12) -0.0047(11)
C4 0.0537(15) 0.0471(15) 0.0373(14) 0.0124(12) -0.0226(12) -0.0117(11)
C5 0.065(2) 0.0572(19) 0.0527(18) -0.0109(15) -0.0194(15) -0.0012(15)
C6 0.080(2) 0.0463(16) 0.0441(16) 0.0016(15) -0.0250(15) 0.0026(13)
C7 0.080(2) 0.087(3) 0.0521(19) -0.025(2) -0.0367(18) 0.0047(18)
C8 0.081(3) 0.122(5) 0.227(8) -0.006(3) -0.074(4) -0.015(5)
C9 0.181(7) 0.268(10) 0.118(5) -0.110(7) -0.031(5) -0.092(6)
C10 0.088(3) 0.077(2) 0.062(2) 0.000(2) -0.050(2) 0.0027(18)
C11 0.385(14) 0.284(11) 0.061(3) 0.251(11) -0.073(6) -0.040(5)
C12 0.210(8) 0.316(12) 0.108(5) 0.195(9) -0.011(5) 0.045(6)
N1 0.0659(17) 0.0696(18) 0.0373(13) -0.0152(14) -0.0249(12) 0.0013(12)
N2 0.0559(14) 0.0497(13) 0.0377(12) -0.0004(11) -0.0212(10) -0.0063(10)
N3 0.0563(13) 0.0412(12) 0.0336(11) 0.0028(10) -0.0185(10) -0.0073(9)
N4 0.0573(13) 0.0409(12) 0.0374(12) 0.0076(10) -0.0231(10) -0.0053(9)
N5 0.0638(15) 0.0438(12) 0.0405(12) 0.0072(11) -0.0275(11) -0.0061(10)
N6 0.0653(16) 0.0568(16) 0.0523(15) 0.0009(13) -0.0342(13) -0.0049(12)
S1 0.0557(4) 0.0574(4) 0.0313(3) -0.0061(3) -0.0170(3) -0.0049(3)
S2 0.0535(4) 0.0445(4) 0.0358(3) 0.0035(3) -0.0190(3) -0.0063(3)
Zn1 0.0606(2) 0.03682(19) 0.03284(19) 0.00363(14) -0.02221(15) -0.00506(13)

loop_
_atom_type_symbol
_atom_type_description
_atom_type_scat_dispersion_real
_atom_type_scat_dispersion_imag
_atom_type_scat_source
C C 0.0033 0.0016 'International Tables Vol C Tables 4.2.6.8 and 6.1.1.4'
H H 0.0000 0.0000 'International Tables Vol C Tables 4.2.6.8 and 6.1.1.4'
N N 0.0061 0.0033 'International Tables Vol C Tables 4.2.6.8 and 6.1.1.4'
S S 0.1246 0.1234 'International Tables Vol C Tables 4.2.6.8 and 6.1.1.4'
Zn Zn 0.2839 1.4301 'International Tables Vol C Tables 4.2.6.8 and 6.1.1.4'

loop_
_geom_angle_atom_site_label_1
_geom_angle_atom_site_label_2
_geom_angle_atom_site_label_3
_geom_angle_site_symmetry_3
_geom_angle
N2 C1 N1 . 116.8(3)
N2 C1 S1 . 126.9(2)
N1 C1 S1 . 116.2(2)
N3 C2 C3 . 113.6(2)
N3 C2 C5 . 124.1(3)
C3 C2 C5 . 122.2(2)
N4 C3 C2 . 115.2(2)
N4 C3 C6 . 123.8(3)
C2 C3 C6 . 121.0(3)
N5 C4 N6 . 117.9(2)
N5 C4 S2 . 127.2(2)
N6 C4 S2 . 114.9(2)
C2 C5 H5A . 109.5
C2 C5 H5B . 109.5
H5A C5 H5B . 109.5
C2 C5 H5C . 109.5
H5A C5 H5C . 109.5
H5B C5 H5C . 109.5
C3 C6 H6A . 109.5
C3 C6 H6B . 109.5
H6A C6 H6B . 109.5
C3 C6 H6C . 109.5
H6A C6 H6C . 109.5
H6B C6 H6C . 109.5
N1 C7 C8 . 110.6(4)
N1 C7 C9 . 108.8(4)
C8 C7 C9 . 113.4(6)
N1 C7 H7 . 108.0
C8 C7 H7 . 108.0
C9 C7 H7 . 108.0
C7 C8 H8A . 109.5
C7 C8 H8B . 109.5
H8A C8 H8B . 109.5
C7 C8 H8C . 109.5
H8A C8 H8C . 109.5
H8B C8 H8C . 109.5
C7 C9 H9A . 109.5
C7 C9 H9B . 109.5
H9A C9 H9B . 109.5
C7 C9 H9C . 109.5
H9A C9 H9C . 109.5
H9B C9 H9C . 109.5
C11 C10 C12 . 112.7(6)
C11 C10 N6 . 112.8(4)
C12 C10 N6 . 110.5(4)
C11 C10 H10 . 106.8
C12 C10 H10 . 106.8
N6 C10 H10 . 106.8
C10 C11 H11A . 109.5
C10 C11 H11B . 109.5
H11A C11 H11B . 109.5
C10 C11 H11C . 109.5
H11A C11 H11C . 109.5
H11B C11 H11C . 109.5
C10 C12 H12A . 109.5
C10 C12 H12B . 109.5
H12A C12 H12B . 109.5
C10 C12 H12C . 109.5
H12A C12 H12C . 109.5
H12B C12 H12C . 109.5
C1 N1 C7 . 124.8(3)
C1 N1 H1 . 116.(2)
C7 N1 H1 . 120.(2)
C1 N2 N3 . 111.1(2)
C2 N3 N2 . 120.0(2)
C2 N3 Zn1 . 118.60(19)
N2 N3 Zn1 . 121.31(17)
C3 N4 N5 . 118.3(2)
C3 N4 Zn1 . 117.19(18)
N5 N4 Zn1 . 124.46(17)
C4 N5 N4 . 113.6(2)
C4 N6 C10 . 122.9(3)
C4 N6 H6 . 115.(2)
C10 N6 H6 . 122.(2)
C1 S1 Zn1 . 94.33(9)
C4 S2 Zn1 . 94.72(10)
C4 S2 Zn1 2_666 98.25(9)
Zn1 S2 Zn1 2_666 84.49(2)
N3 Zn1 N4 . 74.46(9)
N3 Zn1 S1 . 80.38(6)
N4 Zn1 S1 . 141.87(7)
N3 Zn1 S2 . 151.07(7)
N4 Zn1 S2 . 79.59(7)
S1 Zn1 S2 . 114.42(3)
N3 Zn1 S2 2_666 102.10(7)
N4 Zn1 S2 2_666 101.94(7)
S1 Zn1 S2 2_666 111.12(3)
S2 Zn1 S2 2_666 95.51(2)

loop_
_geom_bond_atom_site_label_1
_geom_bond_atom_site_label_2
_geom_bond_site_symmetry_2
_geom_bond_distance
C1 N2 . 1.320(4)
C1 N1 . 1.344(4)
C1 S1 . 1.756(3)
C2 N3 . 1.285(3)
C2 C3 . 1.487(4)
C2 C5 . 1.491(4)
C3 N4 . 1.285(4)
C3 C6 . 1.496(4)
C4 N5 . 1.302(4)
C4 N6 . 1.344(4)
C4 S2 . 1.781(3)
C5 H5A . 0.96
C5 H5B . 0.96
C5 H5C . 0.96
C6 H6A . 0.96
C6 H6B . 0.96
C6 H6C . 0.96
C7 N1 . 1.460(4)
C7 C8 . 1.477(8)
C7 C9 . 1.497(7)
C7 H7 . 0.98
C8 H8A . 0.96
C8 H8B . 0.96
C8 H8C . 0.96
C9 H9A . 0.96
C9 H9B . 0.96
C9 H9C . 0.96
C10 C11 . 1.411(7)
C10 C12 . 1.441(7)
C10 N6 . 1.464(4)
C10 H10 . 0.98
C11 H11A . 0.96
C11 H11B . 0.96
C11 H11C . 0.96
C12 H12A . 0.96
C12 H12B . 0.96
C12 H12C . 0.96
N1 H1 . 0.822(18)
N2 N3 . 1.370(3)
N3 Zn1 . 2.101(2)
N4 N5 . 1.377(3)
N4 Zn1 . 2.113(2)
N6 H6 . 0.827(18)
S1 Zn1 . 2.3394(7)
S2 Zn1 . 2.4531(8)
S2 Zn1 2_666 2.4748(8)
Zn1 S2 2_666 2.4748(8)

loop_
_geom_hbond_atom_site_label_D
_geom_hbond_atom_site_label_H
_geom_hbond_atom_site_label_A
_geom_hbond_site_symmetry_A
_geom_hbond_distance_DH
_geom_hbond_distance_HA
_geom_hbond_distance_DA
_geom_hbond_angle_DHA
N1 H1 S1 2_667 0.822(18) 2.83(2) 3.612(3) 159.(3)
